data_4330583
loop_
_publ_author_name
'Weiyin Yi'
'Jie Zhang'
'Zhenxia Chen'
'Xigeng Zhou'

_publ_section_title
;
 Me-Si Bond Cleavage of Anionic Bis(trimethylsilyl)amide in
 Scorpionate-Anchored Rare Earth Metal Complexes
;
_journal_name_full 'Inorganic Chemistry'
_journal_page_first 10631
_journal_page_last 10638
_journal_paper_doi 10.1021/ic3008552
_journal_volume 51
_journal_year 2012
_chemical_formula_sum 'C29 H57 B N9 Si2 Y'
_chemical_formula_weight 687.74
_chemical_name_systematic
; 
 ? 
;
_space_group_IT_number 11
_symmetry_cell_setting monoclinic
_symmetry_space_group_name_Hall '-P 2yb'
_symmetry_space_group_name_H-M 'P 1 21/m 1'
_atom_sites_solution_hydrogens geom
_atom_sites_solution_primary direct
_atom_sites_solution_secondary difmap
_audit_creation_method SHELXL-97
_cell_angle_alpha 90.00
_cell_angle_beta 110.937(8)
_cell_angle_gamma 90.00
_cell_formula_units_Z 2
_cell_length_a 11.715(8)
_cell_length_b 14.056(9)
_cell_length_c 12.208(8)
_cell_measurement_reflns_used 923
_cell_measurement_temperature 293(2)
_cell_measurement_theta_max 26.057
_cell_measurement_theta_min 2.359
_cell_volume 1878(2)
_computing_cell_refinement 'Bruker SMART'
_computing_data_collection 'Bruker SMART'
_computing_data_reduction 'Bruker SHELXTL'
_computing_molecular_graphics 'Bruker SHELXTL'
_computing_publication_material 'Bruker SHELXTL'
_computing_structure_refinement 'SHELXL-97 (Sheldrick, 1997)'
_computing_structure_solution 'SHELXS-97 (Sheldrick, 1990)'
_diffrn_ambient_temperature 293(2)
_diffrn_measured_fraction_theta_full 0.999
_diffrn_measured_fraction_theta_max 0.999
_diffrn_measurement_device_type 'CCD area detector'
_diffrn_measurement_method 'phi and omega scans'
_diffrn_radiation_monochromator graphite
_diffrn_radiation_source 'fine-focus sealed tube'
_diffrn_radiation_type MoK\a
_diffrn_radiation_wavelength 0.71073
_diffrn_reflns_av_R_equivalents 0.0479
_diffrn_reflns_av_sigmaI/netI 0.0449
_diffrn_reflns_limit_h_max 8
_diffrn_reflns_limit_h_min -13
_diffrn_reflns_limit_k_max 16
_diffrn_reflns_limit_k_min -16
_diffrn_reflns_limit_l_max 14
_diffrn_reflns_limit_l_min -13
_diffrn_reflns_number 7747
_diffrn_reflns_theta_full 25.00
_diffrn_reflns_theta_max 25.00
_diffrn_reflns_theta_min 1.79
_exptl_absorpt_coefficient_mu 1.648
_exptl_absorpt_correction_T_max 0.8794
_exptl_absorpt_correction_T_min 0.7340
_exptl_absorpt_correction_type multi-scan
_exptl_absorpt_process_details sadabs
_exptl_crystal_colour colorless
_exptl_crystal_density_diffrn 1.217
_exptl_crystal_description block
_exptl_crystal_F_000 732
_exptl_crystal_size_max 0.20
_exptl_crystal_size_mid 0.12
_exptl_crystal_size_min 0.08
_refine_diff_density_max 0.799
_refine_diff_density_min -0.882
_refine_diff_density_rms 0.105
_refine_ls_extinction_method none
_refine_ls_goodness_of_fit_ref 1.006
_refine_ls_hydrogen_treatment mixed
_refine_ls_matrix_type full
_refine_ls_number_parameters 231
_refine_ls_number_reflns 3453
_refine_ls_number_restraints 1
_refine_ls_restrained_S_all 1.007
_refine_ls_R_factor_all 0.0817
_refine_ls_R_factor_gt 0.0726
_refine_ls_shift/su_max 0.000
_refine_ls_shift/su_mean 0.000
_refine_ls_structure_factor_coef Fsqd
_refine_ls_weighting_details 'calc w=1/[\s^2^(Fo^2^)+(0.0057P)^2^+15.8428P] where P=(Fo^2^+2Fc^2^)/3'
_refine_ls_weighting_scheme calc
_refine_ls_wR_factor_gt 0.1677
_refine_ls_wR_factor_ref 0.1720
_reflns_number_gt 2967
_reflns_number_total 3453
_reflns_threshold_expression >2sigma(I)
_cod_data_source_file ic3008552_si_001_2.cif
_cod_data_source_block a01102c
_cod_original_cell_volume 1877(2)
_cod_database_code 4330583

loop_
_symmetry_equiv_pos_as_xyz
'x, y, z'
'-x, y+1/2, -z'
'-x, -y, -z'
'x, -y-1/2, z'

loop_
_atom_site_label
_atom_site_type_symbol
_atom_site_fract_x
_atom_site_fract_y
_atom_site_fract_z
_atom_site_U_iso_or_equiv
_atom_site_adp_type
_atom_site_occupancy
_atom_site_symmetry_multiplicity
_atom_site_calc_flag
_atom_site_refinement_flags
Y1 Y 0.18809(7) 0.2500 0.17759(7) 0.0322(2) Uani 1 2 d S
B1 B 0.1972(9) 0.2500 -0.1079(9) 0.049(3) Uani 1 2 d S
Si1 Si 0.5167(2) 0.2500 0.3136(3) 0.0620(9) Uani 1 2 d S
Si2 Si 0.3807(3) 0.2500 0.4700(3) 0.115(2) Uani 1 2 d SU
N1 N 0.0468(5) 0.3293(6) 0.2401(6) 0.073(2) Uani 1 1 d .
N2 N 0.0606(6) 0.2500 -0.1237(6) 0.0435(18) Uani 1 2 d S
N3 N 0.0231(6) 0.2500 -0.0303(6) 0.0407(17) Uani 1 2 d S
N4 N 0.2569(4) 0.1581(4) -0.0432(4) 0.0428(12) Uani 1 1 d .
N5 N 0.2559(4) 0.1338(4) 0.0657(4) 0.0408(12) Uani 1 1 d .
N6 N 0.3762(6) 0.2500 0.3287(7) 0.050(2) Uani 1 2 d S
C1 C -0.0013(10) 0.2500 0.2613(11) 0.087(5) Uani 1 2 d S
C2 C -0.1075(13) 0.2500 0.3078(15) 0.170(11) Uani 1 2 d S
H2A H -0.1372 0.1862 0.3070 0.254 Uiso 0.50 1 calc PR
H2B H -0.1723 0.2897 0.2588 0.254 Uiso 0.50 1 calc PR
H2C H -0.0792 0.2740 0.3866 0.254 Uiso 0.50 1 calc PR
C3 C -0.0060(12) 0.4225(12) 0.2448(13) 0.152(7) Uani 1 1 d .
H3 H -0.0924 0.4113 0.2321 0.183 Uiso 1 1 calc R
C4 C 0.0490(19) 0.4672(16) 0.3648(15) 0.34(2) Uani 1 1 d .
H4A H 0.0440 0.4232 0.4230 0.515 Uiso 1 1 calc R
H4B H 0.0049 0.5241 0.3676 0.515 Uiso 1 1 calc R
H4C H 0.1331 0.4826 0.3799 0.515 Uiso 1 1 calc R
C5 C -0.0040(11) 0.4829(10) 0.1454(16) 0.177(9) Uani 1 1 d .
H5A H 0.0742 0.4773 0.1370 0.265 Uiso 1 1 calc R
H5B H -0.0180 0.5481 0.1605 0.265 Uiso 1 1 calc R
H5C H -0.0669 0.4623 0.0744 0.265 Uiso 1 1 calc R
C6 C -0.0259(13) 0.2500 -0.3447(10) 0.104(6) Uani 1 2 d S
H6A H -0.0245 0.3144 -0.3704 0.156 Uiso 0.50 1 calc PR
H6B H -0.0949 0.2174 -0.3991 0.156 Uiso 0.50 1 calc PR
H6C H 0.0480 0.2182 -0.3410 0.156 Uiso 0.50 1 calc PR
C7 C -0.0355(9) 0.2500 -0.2267(9) 0.063(3) Uani 1 2 d S
C8 C -0.1381(9) 0.2500 -0.1995(9) 0.062(3) Uani 1 2 d S
H8 H -0.2183 0.2500 -0.2523 0.074 Uiso 1 2 calc SR
C9 C -0.1011(8) 0.2500 -0.0783(9) 0.047(2) Uani 1 2 d S
C10 C -0.1832(9) 0.2500 -0.0093(11) 0.078(4) Uani 1 2 d S
H10A H -0.1833 0.1879 0.0235 0.117 Uiso 0.50 1 calc PR
H10B H -0.2647 0.2661 -0.0597 0.117 Uiso 0.50 1 calc PR
H10C H -0.1547 0.2959 0.0528 0.117 Uiso 0.50 1 calc PR
C11 C 0.3270(9) 0.0905(8) -0.1979(8) 0.094(3) Uani 1 1 d .
H11A H 0.2486 0.0876 -0.2599 0.141 Uiso 1 1 calc R
H11B H 0.3755 0.0370 -0.2035 0.141 Uiso 1 1 calc R
H11C H 0.3677 0.1483 -0.2046 0.141 Uiso 1 1 calc R
C12 C 0.3104(7) 0.0885(6) -0.0825(7) 0.0578(19) Uani 1 1 d .
C13 C 0.3437(7) 0.0177(6) 0.0007(8) 0.069(2) Uani 1 1 d .
H13 H 0.3813 -0.0398 -0.0036 0.082 Uiso 1 1 calc R
C14 C 0.3097(6) 0.0494(5) 0.0923(7) 0.0543(18) Uani 1 1 d .
C15 C 0.3275(7) 0.0003(6) 0.2057(7) 0.073(2) Uani 1 1 d .
H15A H 0.3202 0.0457 0.2616 0.109 Uiso 1 1 calc R
H15B H 0.4072 -0.0281 0.2351 0.109 Uiso 1 1 calc R
H15C H 0.2665 -0.0482 0.1934 0.109 Uiso 1 1 calc R
C16 C 0.5165(10) 0.2500 0.1611(11) 0.118(7) Uani 1 2 d S
H16A H 0.4812 0.1918 0.1228 0.177 Uiso 0.50 1 calc PR
H16B H 0.5989 0.2553 0.1630 0.177 Uiso 0.50 1 calc PR
H16C H 0.4693 0.3029 0.1187 0.177 Uiso 0.50 1 calc PR
C17 C 0.6126(8) 0.3564(8) 0.3822(9) 0.098(3) Uani 1 1 d .
H17A H 0.5650 0.4133 0.3569 0.147 Uiso 1 1 calc R
H17B H 0.6825 0.3588 0.3588 0.147 Uiso 1 1 calc R
H17C H 0.6392 0.3515 0.4661 0.147 Uiso 1 1 calc R
C18 C 0.2512(14) 0.2500 0.5042(12) 0.193(14) Uani 1 2 d S
H18A H 0.2193 0.3135 0.4978 0.289 Uiso 0.50 1 calc PR
H18B H 0.2704 0.2275 0.5830 0.289 Uiso 0.50 1 calc PR
H18C H 0.1912 0.2090 0.4510 0.289 Uiso 0.50 1 calc PR
C19 C 0.378(3) 0.100(2) 0.5066(17) 0.160(10) Uani 0.50 1 d PU
H19A H 0.3062 0.0714 0.4501 0.240 Uiso 0.50 1 calc PR
H19B H 0.3756 0.0913 0.5839 0.240 Uiso 0.50 1 calc PR
H19C H 0.4494 0.0701 0.5020 0.240 Uiso 0.50 1 calc PR
C20 C 0.5170(15) 0.2500 0.5921(12) 0.26(2) Uani 1 2 d S
H20A H 0.5498 0.3133 0.6056 0.395 Uiso 0.50 1 calc PR
H20B H 0.5749 0.2082 0.5777 0.395 Uiso 0.50 1 calc PR
H20C H 0.5010 0.2285 0.6598 0.395 Uiso 0.50 1 calc PR
H1 H 0.207(9) 0.2500 -0.206(9) 0.07(3) Uiso 1 2 d S

loop_
_atom_site_aniso_label
_atom_site_aniso_U_11
_atom_site_aniso_U_22
_atom_site_aniso_U_33
_atom_site_aniso_U_23
_atom_site_aniso_U_13
_atom_site_aniso_U_12
Y1 0.0216(4) 0.0387(4) 0.0360(4) 0.000 0.0098(3) 0.000
B1 0.034(5) 0.079(8) 0.036(5) 0.000 0.015(4) 0.000
Si1 0.0241(13) 0.091(2) 0.0648(19) 0.000 0.0079(12) 0.000
Si2 0.0431(18) 0.252(7) 0.0403(18) 0.000 0.0049(14) 0.000
N1 0.040(3) 0.114(7) 0.063(4) -0.026(4) 0.015(3) 0.028(4)
N2 0.030(4) 0.056(5) 0.038(4) 0.000 0.005(3) 0.000
N3 0.027(4) 0.053(5) 0.038(4) 0.000 0.008(3) 0.000
N4 0.038(3) 0.047(3) 0.045(3) -0.005(3) 0.017(2) -0.003(2)
N5 0.033(3) 0.045(3) 0.045(3) -0.002(2) 0.015(2) 0.000(2)
N6 0.024(4) 0.074(6) 0.044(4) 0.000 0.001(3) 0.000
C1 0.034(6) 0.174(17) 0.059(7) 0.000 0.025(5) 0.000
C2 0.057(9) 0.38(4) 0.098(12) 0.000 0.056(9) 0.000
C3 0.088(8) 0.183(16) 0.150(12) -0.085(11) -0.001(8) 0.081(10)
C4 0.30(3) 0.39(3) 0.202(18) -0.21(2) -0.076(17) 0.24(2)
C5 0.069(7) 0.100(11) 0.29(2) -0.037(12) -0.021(11) 0.039(8)
C6 0.080(9) 0.180(17) 0.035(6) 0.000 -0.001(6) 0.000
C7 0.044(6) 0.089(9) 0.041(6) 0.000 -0.003(4) 0.000
C8 0.037(5) 0.090(9) 0.048(6) 0.000 0.003(4) 0.000
C9 0.027(4) 0.048(6) 0.055(6) 0.000 0.003(4) 0.000
C10 0.027(5) 0.122(11) 0.079(8) 0.000 0.012(5) 0.000
C11 0.116(8) 0.108(8) 0.083(6) -0.002(6) 0.065(6) 0.029(7)
C12 0.058(4) 0.063(5) 0.063(5) -0.010(4) 0.035(4) 0.003(4)
C13 0.075(5) 0.053(5) 0.093(6) -0.007(5) 0.048(5) 0.014(4)
C14 0.046(4) 0.050(4) 0.073(5) 0.008(4) 0.027(4) 0.005(3)
C15 0.070(5) 0.065(5) 0.097(6) 0.016(5) 0.045(5) 0.021(4)
C16 0.023(5) 0.26(2) 0.073(8) 0.000 0.021(5) 0.000
C17 0.052(5) 0.103(8) 0.140(9) -0.013(7) 0.036(5) -0.025(5)
C18 0.067(10) 0.46(4) 0.048(8) 0.000 0.021(7) 0.000
C19 0.19(3) 0.245(14) 0.071(13) 0.083(17) 0.084(16) 0.11(2)
C20 0.062(10) 0.66(7) 0.042(8) 0.000 -0.007(7) 0.000

loop_
_atom_type_symbol
_atom_type_description
_atom_type_scat_dispersion_real
_atom_type_scat_dispersion_imag
_atom_type_scat_source
C C 0.0033 0.0016 'International Tables Vol C Tables 4.2.6.8 and 6.1.1.4'
H H 0.0000 0.0000 'International Tables Vol C Tables 4.2.6.8 and 6.1.1.4'
B B 0.0013 0.0007 'International Tables Vol C Tables 4.2.6.8 and 6.1.1.4'
N N 0.0061 0.0033 'International Tables Vol C Tables 4.2.6.8 and 6.1.1.4'
Si Si 0.0817 0.0704 'International Tables Vol C Tables 4.2.6.8 and 6.1.1.4'
Y Y -2.7962 3.5667 'International Tables Vol C Tables 4.2.6.8 and 6.1.1.4'

loop_
_geom_angle_atom_site_label_1
_geom_angle_atom_site_label_2
_geom_angle_atom_site_label_3
_geom_angle
_geom_angle_site_symmetry_1
_geom_angle_site_symmetry_3
N6 Y1 N1 108.8(2) . 4_565
N6 Y1 N1 108.8(2) . .
N1 Y1 N1 57.0(4) 4_565 .
N6 Y1 N5 92.22(19) . .
N1 Y1 N5 105.9(2) 4_565 .
N1 Y1 N5 155.9(2) . .
N6 Y1 N5 92.22(19) . 4_565
N1 Y1 N5 155.9(2) 4_565 4_565
N1 Y1 N5 105.9(2) . 4_565
N5 Y1 N5 84.2(3) . 4_565
N6 Y1 N3 161.5(2) . .
N1 Y1 N3 87.3(2) 4_565 .
N1 Y1 N3 87.3(2) . .
N5 Y1 N3 74.25(16) . .
N5 Y1 N3 74.25(16) 4_565 .
N6 Y1 C1 111.6(3) . .
N1 Y1 C1 28.5(2) 4_565 .
N1 Y1 C1 28.5(2) . .
N5 Y1 C1 132.45(16) . .
N5 Y1 C1 132.45(16) 4_565 .
N3 Y1 C1 86.9(3) . .
N2 B1 N4 108.9(5) . 4_565
N2 B1 N4 108.9(5) . .
N4 B1 N4 113.5(7) 4_565 .
N2 B1 H1 109(5) . .
N4 B1 H1 108(2) 4_565 .
N4 B1 H1 108(2) . .
N6 Si1 C16 116.6(4) . .
N6 Si1 C17 113.2(3) . .
C16 Si1 C17 103.5(4) . .
N6 Si1 C17 113.2(3) . 4_565
C16 Si1 C17 103.5(4) . 4_565
C17 Si1 C17 105.6(7) . 4_565
N6 Si2 C18 122.4(6) . .
N6 Si2 C20 123.3(7) . .
C18 Si2 C20 114.3(8) . .
N6 Si2 C19 102.2(5) . .
C18 Si2 C19 82.4(6) . .
C20 Si2 C19 84.4(7) . .
N6 Si2 C19 102.2(5) . 4_565
C18 Si2 C19 82.4(6) . 4_565
C20 Si2 C19 84.4(7) . 4_565
C19 Si2 C19 155.4(10) . 4_565
C1 N1 C3 122.4(9) . .
C1 N1 Y1 93.6(6) . .
C3 N1 Y1 143.2(9) . .
C7 N2 N3 111.6(8) . .
C7 N2 B1 126.7(8) . .
N3 N2 B1 121.7(7) . .
C9 N3 N2 104.8(7) . .
C9 N3 Y1 137.1(6) . .
N2 N3 Y1 118.1(5) . .
C12 N4 N5 109.3(6) . .
C12 N4 B1 127.8(6) . .
N5 N4 B1 122.8(6) . .
C14 N5 N4 106.9(5) . .
C14 N5 Y1 133.1(5) . .
N4 N5 Y1 119.5(4) . .
Si2 N6 Si1 115.0(4) . .
Si2 N6 Y1 118.8(4) . .
Si1 N6 Y1 126.1(4) . .
N1 C1 N1 115.9(10) . 4_565
N1 C1 C2 122.1(5) . .
N1 C1 C2 122.1(5) 4_565 .
N1 C1 Y1 57.9(5) . .
N1 C1 Y1 57.9(5) 4_565 .
C2 C1 Y1 179.8(10) . .
C1 C2 H2A 109.5 . .
C1 C2 H2B 109.5 . .
H2A C2 H2B 109.5 . .
C1 C2 H2C 109.5 . .
H2A C2 H2C 109.5 . .
H2B C2 H2C 109.5 . .
N1 C3 C5 110.5(11) . .
N1 C3 C4 111.8(11) . .
C5 C3 C4 115.3(18) . .
N1 C3 H3 106.2 . .
C5 C3 H3 106.2 . .
C4 C3 H3 106.2 . .
C3 C4 H4A 109.5 . .
C3 C4 H4B 109.5 . .
H4A C4 H4B 109.5 . .
C3 C4 H4C 109.5 . .
H4A C4 H4C 109.5 . .
H4B C4 H4C 109.5 . .
C3 C5 H5A 109.5 . .
C3 C5 H5B 109.5 . .
H5A C5 H5B 109.5 . .
C3 C5 H5C 109.5 . .
H5A C5 H5C 109.5 . .
H5B C5 H5C 109.5 . .
C7 C6 H6A 109.5 . .
C7 C6 H6B 109.5 . .
H6A C6 H6B 109.5 . .
C7 C6 H6C 109.5 . .
H6A C6 H6C 109.5 . .
H6B C6 H6C 109.5 . .
N2 C7 C8 106.7(9) . .
N2 C7 C6 125.1(10) . .
C8 C7 C6 128.2(10) . .
C7 C8 C9 107.2(9) . .
C7 C8 H8 126.4 . .
C9 C8 H8 126.4 . .
N3 C9 C8 109.8(9) . .
N3 C9 C10 124.4(9) . .
C8 C9 C10 125.9(9) . .
C9 C10 H10A 109.5 . .
C9 C10 H10B 109.5 . .
H10A C10 H10B 109.5 . .
C9 C10 H10C 109.5 . .
H10A C10 H10C 109.5 . .
H10B C10 H10C 109.5 . .
C12 C11 H11A 109.5 . .
C12 C11 H11B 109.5 . .
H11A C11 H11B 109.5 . .
C12 C11 H11C 109.5 . .
H11A C11 H11C 109.5 . .
H11B C11 H11C 109.5 . .
N4 C12 C13 108.1(6) . .
N4 C12 C11 124.1(8) . .
C13 C12 C11 127.8(7) . .
C12 C13 C14 106.0(7) . .
C12 C13 H13 127.0 . .
C14 C13 H13 127.0 . .
N5 C14 C13 109.7(7) . .
N5 C14 C15 122.4(7) . .
C13 C14 C15 127.8(7) . .
C14 C15 H15A 109.5 . .
C14 C15 H15B 109.5 . .
H15A C15 H15B 109.5 . .
C14 C15 H15C 109.5 . .
H15A C15 H15C 109.5 . .
H15B C15 H15C 109.5 . .
Si1 C16 H16A 109.5 . .
Si1 C16 H16B 109.5 . .
H16A C16 H16B 109.5 . .
Si1 C16 H16C 109.5 . .
H16A C16 H16C 109.5 . .
H16B C16 H16C 109.5 . .
Si1 C17 H17A 109.5 . .
Si1 C17 H17B 109.5 . .
H17A C17 H17B 109.5 . .
Si1 C17 H17C 109.5 . .
H17A C17 H17C 109.5 . .
H17B C17 H17C 109.5 . .
Si2 C18 H18A 109.5 . .
Si2 C18 H18B 109.5 . .
H18A C18 H18B 109.5 . .
Si2 C18 H18C 109.5 . .
H18A C18 H18C 109.5 . .
H18B C18 H18C 109.5 . .
Si2 C19 H19A 109.5 . .
Si2 C19 H19B 109.5 . .
H19A C19 H19B 109.5 . .
Si2 C19 H19C 109.5 . .
H19A C19 H19C 109.5 . .
H19B C19 H19C 109.5 . .
Si2 C20 H20A 109.5 . .
Si2 C20 H20B 109.5 . .
H20A C20 H20B 109.5 . .
Si2 C20 H20C 109.5 . .
H20A C20 H20C 109.5 . .
H20B C20 H20C 109.5 . .

loop_
_geom_bond_atom_site_label_1
_geom_bond_atom_site_label_2
_geom_bond_distance
_geom_bond_site_symmetry_2
Y1 N6 2.314(7) .
Y1 N1 2.339(6) 4_565
Y1 N1 2.339(6) .
Y1 N5 2.437(5) .
Y1 N5 2.437(5) 4_565
Y1 N3 2.582(7) .
Y1 C1 2.755(11) .
B1 N2 1.541(12) .
B1 N4 1.544(8) 4_565
B1 N4 1.544(8) .
B1 H1 1.24(10) .
Si1 N6 1.721(8) .
Si1 C16 1.862(13) .
Si1 C17 1.878(9) .
Si1 C17 1.878(9) 4_565
Si2 N6 1.707(9) .
Si2 C18 1.711(15) .
Si2 C20 1.752(14) .
Si2 C19 2.16(3) .
Si2 C19 2.16(3) 4_565
N1 C1 1.316(9) .
N1 C3 1.458(14) .
N2 C7 1.355(11) .
N2 N3 1.361(10) .
N3 C9 1.361(11) .
N4 C12 1.340(8) .
N4 N5 1.377(7) .
N5 C14 1.329(9) .
C1 N1 1.316(9) 4_565
C1 C2 1.541(16) .
C2 H2A 0.9600 .
C2 H2B 0.9600 .
C2 H2C 0.9600 .
C3 C5 1.49(2) .
C3 C4 1.509(17) .
C3 H3 0.9800 .
C4 H4A 0.9600 .
C4 H4B 0.9600 .
C4 H4C 0.9600 .
C5 H5A 0.9600 .
C5 H5B 0.9600 .
C5 H5C 0.9600 .
C6 C7 1.484(15) .
C6 H6A 0.9600 .
C6 H6B 0.9600 .
C6 H6C 0.9600 .
C7 C8 1.357(15) .
C8 C9 1.385(14) .
C8 H8 0.9300 .
C9 C10 1.487(14) .
C10 H10A 0.9600 .
C10 H10B 0.9600 .
C10 H10C 0.9600 .
C11 C12 1.490(10) .
C11 H11A 0.9600 .
C11 H11B 0.9600 .
C11 H11C 0.9600 .
C12 C13 1.376(11) .
C13 C14 1.388(10) .
C13 H13 0.9300 .
C14 C15 1.493(10) .
C15 H15A 0.9600 .
C15 H15B 0.9600 .
C15 H15C 0.9600 .
C16 H16A 0.9600 .
C16 H16B 0.9600 .
C16 H16C 0.9600 .
C17 H17A 0.9600 .
C17 H17B 0.9600 .
C17 H17C 0.9600 .
C18 H18A 0.9600 .
C18 H18B 0.9600 .
C18 H18C 0.9600 .
C19 H19A 0.9600 .
C19 H19B 0.9600 .
C19 H19C 0.9600 .
C20 H20A 0.9600 .
C20 H20B 0.9600 .
C20 H20C 0.9600 .
